data_7121946
loop_
_publ_author_name
'Jiang, Min'
'Li, Pingping'
'Wu, Pengyan'
'Zhang, Fengjie'
'Tian, Xueqing'
'Deng, Chaofan'
'Wang, Jian'

_publ_section_title
;
 A squaramide-based metal-organic framework as a luminescent sensor for
 the detection of lactose in aqueous solution and in milk.
;
_journal_issue 66
_journal_name_full 'Chemical communications (Cambridge, England)'
_journal_page_first 9131
_journal_page_last 9134
_journal_paper_doi 10.1039/c8cc04723e
_journal_volume 54
_journal_year 2018
_chemical_formula_sum 'C28 H18 Co N4 O7'
_chemical_formula_weight 581.39
_chemical_name_common Co-DBPY
_chemical_name_systematic Co-DBPY
_space_group_IT_number 14
_space_group_name_Hall '-P 2ybc'
_space_group_name_H-M_alt 'P 1 21/c 1'
_symmetry_cell_setting monoclinic
_symmetry_space_group_name_Hall '-P 2ybc'
_symmetry_space_group_name_H-M 'P 1 21/c 1'
_atom_sites_solution_hydrogens geom
_atom_sites_solution_primary direct
_atom_sites_solution_secondary difmap
_audit_creation_method SHELXL-97
_audit_update_record
;
2018-05-17 deposited with the CCDC.
2018-07-09 downloaded from the CCDC.
;
_cell_angle_alpha 90.00
_cell_angle_beta 104.161(15)
_cell_angle_gamma 90.00
_cell_formula_units_Z 4
_cell_length_a 11.386(2)
_cell_length_b 23.961(5)
_cell_length_c 14.850(3)
_cell_measurement_reflns_used 2632
_cell_measurement_temperature 296(2)
_cell_measurement_theta_max 17.592
_cell_measurement_theta_min 2.5085
_cell_volume 3928.3(14)
_computing_cell_refinement 'Bruker SMART'
_computing_data_collection 'Bruker SMART'
_computing_data_reduction 'Bruker SAINT'
_computing_molecular_graphics 'Bruker SHELXTL'
_computing_publication_material 'Bruker SHELXTL'
_computing_structure_refinement 'Bruker SHELXTL'
_computing_structure_solution 'Bruker SHELXTL'
_diffrn_ambient_temperature 296(2)
_diffrn_measured_fraction_theta_full 0.999
_diffrn_measured_fraction_theta_max 0.999
_diffrn_measurement_device_type 'CCD area detector'
_diffrn_measurement_method 'phi and omega scans'
_diffrn_radiation_monochromator graphite
_diffrn_radiation_source 'fine-focus sealed tube'
_diffrn_radiation_type MoK\a
_diffrn_radiation_wavelength 0.71073
_diffrn_reflns_av_R_equivalents 0.0876
_diffrn_reflns_av_sigmaI/netI 0.1434
_diffrn_reflns_limit_h_max 13
_diffrn_reflns_limit_h_min -13
_diffrn_reflns_limit_k_max 28
_diffrn_reflns_limit_k_min -22
_diffrn_reflns_limit_l_max 17
_diffrn_reflns_limit_l_min -17
_diffrn_reflns_number 29508
_diffrn_reflns_theta_full 25.00
_diffrn_reflns_theta_max 25.00
_diffrn_reflns_theta_min 1.65
_exptl_absorpt_coefficient_mu 0.473
_exptl_absorpt_correction_T_max 0.9113
_exptl_absorpt_correction_T_min 0.8989
_exptl_crystal_colour red
_exptl_crystal_density_diffrn 0.983
_exptl_crystal_density_method 'not measured'
_exptl_crystal_description block
_exptl_crystal_F_000 1188
_exptl_crystal_size_max 0.23
_exptl_crystal_size_mid 0.21
_exptl_crystal_size_min 0.20
_refine_diff_density_max 0.647
_refine_diff_density_min -0.570
_refine_diff_density_rms 0.135
_refine_ls_extinction_method none
_refine_ls_goodness_of_fit_ref 1.020
_refine_ls_hydrogen_treatment mixed
_refine_ls_matrix_type full
_refine_ls_number_parameters 361
_refine_ls_number_reflns 6925
_refine_ls_number_restraints 28
_refine_ls_restrained_S_all 1.027
_refine_ls_R_factor_all 0.1620
_refine_ls_R_factor_gt 0.0764
_refine_ls_shift/su_max 0.003
_refine_ls_shift/su_mean 0.000
_refine_ls_structure_factor_coef Fsqd
_refine_ls_weighting_details 'calc w=1/[\s^2^(Fo^2^)+(0.0868P)^2^+0.0000P] where P=(Fo^2^+2Fc^2^)/3'
_refine_ls_weighting_scheme calc
_refine_ls_wR_factor_gt 0.1984
_refine_ls_wR_factor_ref 0.2148
_reflns_number_gt 2609
_reflns_number_total 6925
_reflns_threshold_expression >2sigma(I)
_cod_data_source_file c8cc04723e2.cif
_cod_data_source_block 1_sq_d
_cod_depositor_comments
;
The following automatic conversions were performed:

'_symmetry_cell_setting' value 'Monoclinic' changed to 'monoclinic'
according to
/home/data/users/saulius/crontab/automatic-downloads/rss-feeds/RSC/lib/dictionaries/cif_core.dic
dictionary named 'cif_core.dic' version 2.4.2 from 2011-04-26.

Automatic conversion script
Id: cif_fix_values 4973 2017-02-22 13:04:09Z antanas 

 Adding full bibliography for 7121946.cif.
;
_cod_original_cell_volume 3928.5(14)
_cod_original_sg_symbol_H-M 'P2(1)/c  '
_cod_database_code 7121946

loop_
_symmetry_equiv_pos_as_xyz
'x, y, z'
'-x, y+1/2, -z+1/2'
'-x, -y, -z'
'x, -y-1/2, z-1/2'

loop_
_atom_site_label
_atom_site_type_symbol
_atom_site_fract_x
_atom_site_fract_y
_atom_site_fract_z
_atom_site_U_iso_or_equiv
_atom_site_adp_type
_atom_site_occupancy
_atom_site_symmetry_multiplicity
_atom_site_calc_flag
_atom_site_refinement_flags
Co1 Co 0.50683(5) 0.41982(3) 0.95140(5) 0.0617(2) Uani 1 1 d U
N2 N 0.6946(3) 0.41888(17) 0.9499(3) 0.0679(12) Uani 1 1 d .
N1 N 1.3160(3) 0.42267(17) 0.9505(3) 0.0706(13) Uani 1 1 d .
C2 C 0.9421(4) 0.4190(2) 0.9495(4) 0.0632(14) Uani 1 1 d .
C1 C 1.0713(4) 0.4200(2) 0.9507(4) 0.0673(15) Uani 1 1 d .
O1 O 0.4928(3) 0.00968(14) 1.3807(2) 0.0757(10) Uani 1 1 d U
O4 O 0.4422(3) -0.07717(14) 1.4092(2) 0.0730(10) Uani 1 1 d .
O3 O 0.4938(3) 0.33188(15) 0.9536(3) 0.0926(13) Uani 1 1 d U
O2 O 0.4549(4) 0.37053(15) 0.8167(3) 0.0921(11) Uani 1 1 d U
C4 C 0.8575(4) 0.4442(3) 0.8832(4) 0.097(2) Uani 1 1 d .
H4A H 0.8799 0.4624 0.8347 0.116 Uiso 1 1 calc R
N4 N 0.3798(4) 0.03047(19) 1.0361(3) 0.0926(16) Uani 1 1 d .
H4B H 0.4210 0.0590 1.0613 0.111 Uiso 1 1 calc R
C6 C 1.1585(5) 0.4010(3) 1.0205(4) 0.091(2) Uani 1 1 d .
H6A H 1.1375 0.3860 1.0721 0.109 Uiso 1 1 calc R
C7 C 1.2777(5) 0.4026(3) 1.0191(4) 0.095(2) Uani 1 1 d .
H7A H 1.3345 0.3886 1.0701 0.114 Uiso 1 1 calc R
C8 C 0.3753(5) -0.0151(3) 1.0970(4) 0.0815(17) Uani 1 1 d .
C9 C 0.7352(5) 0.4433(3) 0.8865(4) 0.096(2) Uani 1 1 d .
H9A H 0.6796 0.4617 0.8395 0.116 Uiso 1 1 calc R
C10 C 0.3241(6) 0.0800(3) 0.8866(4) 0.097(2) Uani 1 1 d .
N3 N 0.3748(5) 0.1321(2) 0.9058(3) 0.1016(17) Uani 1 1 d .
H3A H 0.4097 0.1386 0.9630 0.122 Uiso 1 1 calc R
C12 C 0.4105(4) -0.0485(2) 1.2534(4) 0.0678(15) Uani 1 1 d .
C14 C 0.4130(4) -0.0058(2) 1.1916(4) 0.0719(16) Uani 1 1 d .
H14A H 0.4401 0.0294 1.2136 0.086 Uiso 1 1 calc R
C15 C 0.7756(5) 0.3929(3) 1.0122(5) 0.136(3) Uani 1 1 d .
H15A H 0.7494 0.3752 1.0595 0.164 Uiso 1 1 calc R
O5 O 0.2137(7) -0.0448(2) 0.8585(3) 0.194(3) Uani 1 1 d .
C18 C 0.4513(4) -0.0377(3) 1.3554(4) 0.0639(15) Uani 1 1 d U
C19 C 0.8986(5) 0.3891(4) 1.0146(5) 0.148(3) Uani 1 1 d .
H19A H 0.9502 0.3671 1.0588 0.178 Uiso 1 1 calc R
C22 C 0.4593(5) 0.3292(3) 0.8651(5) 0.0903(18) Uani 1 1 d U
C23 C 1.1114(5) 0.4423(3) 0.8803(5) 0.146(3) Uani 1 1 d U
H23A H 1.0559 0.4584 0.8306 0.175 Uiso 1 1 calc R
C24 C 0.4148(5) 0.2284(2) 0.8817(4) 0.0913(19) Uani 1 1 d .
H24A H 0.4365 0.2327 0.9459 0.110 Uiso 1 1 calc R
C25 C 0.3766(7) 0.1764(3) 0.8430(5) 0.108(2) Uani 1 1 d .
C26 C 0.3695(6) -0.1010(3) 1.2189(5) 0.110(2) Uani 1 1 d .
H26A H 0.3655 -0.1303 1.2591 0.133 Uiso 1 1 calc R
C28 C 1.2331(5) 0.4419(3) 0.8802(5) 0.131(3) Uani 1 1 d .
H28A H 1.2565 0.4556 0.8286 0.157 Uiso 1 1 calc R
C29 C 0.2549(8) 0.0014(3) 0.8691(5) 0.126(3) Uani 1 1 d .
C30 C 0.4203(6) 0.2723(3) 0.8263(5) 0.101(2) Uani 1 1 d .
C31 C 0.3290(6) 0.0348(2) 0.9459(5) 0.0893(19) Uani 1 1 d .
C35 C 0.3479(10) 0.2130(3) 0.6976(6) 0.198(5) Uani 1 1 d .
H35A H 0.3236 0.2087 0.6335 0.238 Uiso 1 1 calc R
C36 C 0.3444(9) 0.1689(3) 0.7521(6) 0.169(4) Uani 1 1 d .
H36A H 0.3201 0.1341 0.7267 0.202 Uiso 1 1 calc R
C37 C 0.3316(7) -0.0668(3) 1.0619(5) 0.123(3) Uani 1 1 d .
H37A H 0.3014 -0.0724 0.9985 0.148 Uiso 1 1 calc R
C39 C 0.3347(7) -0.1086(3) 1.1236(5) 0.130(3) Uani 1 1 d .
H39A H 0.3124 -0.1443 1.1010 0.156 Uiso 1 1 calc R
C40 C 0.3874(8) 0.2659(3) 0.7345(6) 0.144(3) Uani 1 1 d .
H40A H 0.3903 0.2959 0.6952 0.173 Uiso 1 1 calc R
O6 O 0.1984(8) 0.0621(2) 0.7296(4) 0.218(4) Uani 1 1 d .
C60 C 0.2497(8) 0.0511(3) 0.8073(6) 0.128(3) Uani 1 1 d .
O1W O 0.4694(6) 0.86551(19) 0.8848(4) 0.202(3) Uani 1 1 d .

loop_
_atom_site_aniso_label
_atom_site_aniso_U_11
_atom_site_aniso_U_22
_atom_site_aniso_U_33
_atom_site_aniso_U_23
_atom_site_aniso_U_13
_atom_site_aniso_U_12
Co1 0.0435(3) 0.0717(5) 0.0726(5) -0.0021(4) 0.0195(3) 0.0002(4)
N2 0.055(2) 0.077(3) 0.074(3) 0.011(3) 0.019(2) 0.001(2)
N1 0.048(2) 0.089(3) 0.076(3) -0.003(3) 0.017(2) 0.006(2)
C2 0.043(3) 0.089(4) 0.058(4) 0.001(3) 0.014(3) 0.001(3)
C1 0.048(3) 0.087(4) 0.074(4) 0.018(3) 0.029(3) 0.008(3)
O1 0.067(2) 0.078(2) 0.085(3) -0.014(2) 0.0258(19) -0.0103(19)
O4 0.0565(19) 0.092(3) 0.070(3) 0.017(2) 0.0150(18) -0.0079(19)
O3 0.078(2) 0.078(2) 0.123(3) -0.016(2) 0.026(2) -0.011(2)
O2 0.110(3) 0.081(2) 0.088(2) -0.0137(16) 0.029(2) -0.022(2)
C4 0.049(3) 0.148(5) 0.099(5) 0.050(4) 0.031(3) 0.018(3)
N4 0.123(4) 0.077(3) 0.078(4) 0.002(3) 0.027(3) -0.018(3)
C6 0.054(3) 0.146(5) 0.079(5) 0.030(4) 0.028(3) 0.001(3)
C7 0.048(3) 0.156(6) 0.084(5) 0.040(4) 0.022(3) -0.005(3)
C8 0.091(4) 0.091(4) 0.060(4) 0.000(4) 0.015(3) -0.001(4)
C9 0.052(3) 0.153(6) 0.079(5) 0.035(4) 0.007(3) 0.014(4)
C10 0.133(5) 0.084(4) 0.074(5) -0.012(4) 0.022(4) -0.002(4)
N3 0.147(5) 0.087(4) 0.065(4) -0.009(3) 0.014(3) -0.012(3)
C12 0.070(3) 0.081(4) 0.055(4) 0.007(3) 0.019(3) -0.001(3)
C14 0.074(3) 0.082(4) 0.064(4) -0.010(3) 0.023(3) -0.004(3)
C15 0.063(4) 0.225(7) 0.128(6) 0.107(6) 0.037(4) 0.011(5)
O5 0.340(8) 0.104(4) 0.104(4) 0.003(3) -0.014(5) -0.087(4)
C18 0.036(2) 0.090(4) 0.070(4) 0.002(3) 0.021(3) 0.006(3)
C19 0.050(3) 0.262(9) 0.140(7) 0.099(6) 0.037(4) 0.031(5)
C22 0.080(3) 0.092(4) 0.105(4) -0.015(4) 0.034(4) -0.007(3)
C23 0.050(3) 0.246(8) 0.138(6) 0.077(6) 0.017(4) 0.006(4)
C24 0.111(4) 0.077(4) 0.087(5) -0.012(4) 0.025(4) -0.009(4)
C25 0.190(7) 0.080(5) 0.064(5) 0.011(4) 0.049(5) -0.014(4)
C26 0.149(6) 0.081(4) 0.105(6) -0.001(4) 0.038(5) -0.018(4)
C28 0.041(3) 0.260(8) 0.092(5) 0.076(5) 0.017(3) 0.004(4)
C29 0.208(8) 0.088(5) 0.069(5) -0.005(4) 0.008(5) -0.034(5)
C30 0.144(6) 0.082(5) 0.072(5) -0.017(4) 0.019(5) -0.018(4)
C31 0.127(5) 0.086(4) 0.057(4) 0.009(4) 0.028(4) 0.002(4)
C35 0.350(13) 0.119(7) 0.100(7) -0.019(5) 0.006(8) -0.081(8)
C36 0.345(12) 0.084(5) 0.081(6) 0.009(5) 0.060(7) -0.058(6)
C37 0.203(8) 0.083(5) 0.072(5) -0.010(4) 0.012(5) -0.019(5)
C39 0.213(8) 0.096(5) 0.068(5) -0.020(4) 0.008(6) -0.015(5)
C40 0.219(8) 0.098(5) 0.107(7) -0.005(5) 0.025(6) -0.049(5)
O6 0.392(10) 0.126(4) 0.089(4) 0.014(3) -0.031(5) -0.087(5)
C60 0.212(8) 0.087(5) 0.073(6) -0.012(5) 0.012(6) -0.036(5)
O1W 0.293(6) 0.107(4) 0.284(6) 0.050(4) 0.222(5) 0.053(4)

loop_
_atom_type_symbol
_atom_type_description
_atom_type_scat_dispersion_real
_atom_type_scat_dispersion_imag
_atom_type_scat_source
C C 0.0033 0.0016 'International Tables Vol C Tables 4.2.6.8 and 6.1.1.4'
H H 0.0000 0.0000 'International Tables Vol C Tables 4.2.6.8 and 6.1.1.4'
N N 0.0061 0.0033 'International Tables Vol C Tables 4.2.6.8 and 6.1.1.4'
O O 0.0106 0.0060 'International Tables Vol C Tables 4.2.6.8 and 6.1.1.4'
Co Co 0.3494 0.9721 'International Tables Vol C Tables 4.2.6.8 and 6.1.1.4'

loop_
_geom_angle_atom_site_label_1
_geom_angle_atom_site_label_2
_geom_angle_atom_site_label_3
_geom_angle
_geom_angle_site_symmetry_1
_geom_angle_site_symmetry_3
O1 Co1 O4 118.83(14) 4_565 2_657
O1 Co1 O3 149.83(16) 4_565 .
O4 Co1 O3 91.34(16) 2_657 .
O1 Co1 N2 87.40(15) 4_565 .
O4 Co1 N2 88.49(15) 2_657 .
O3 Co1 N2 93.64(15) . .
O1 Co1 N1 91.11(15) 4_565 1_455
O4 Co1 N1 92.37(15) 2_657 1_455
O3 Co1 N1 87.57(15) . 1_455
N2 Co1 N1 178.50(18) . 1_455
O1 Co1 O2 90.39(15) 4_565 .
O4 Co1 O2 150.75(14) 2_657 .
O3 Co1 O2 59.44(15) . .
N2 Co1 O2 91.74(15) . .
N1 Co1 O2 88.11(15) 1_455 .
O1 Co1 C22 119.3(2) 4_565 .
O4 Co1 C22 121.9(2) 2_657 .
O3 Co1 C22 30.57(17) . .
N2 Co1 C22 94.39(17) . .
N1 Co1 C22 86.20(18) 1_455 .
O2 Co1 C22 28.93(17) . .
C9 N2 C15 114.9(5) . .
C9 N2 Co1 122.7(4) . .
C15 N2 Co1 122.4(4) . .
C7 N1 C28 116.3(5) . .
C7 N1 Co1 120.9(4) . 1_655
C28 N1 Co1 122.8(4) . 1_655
C4 C2 C19 115.4(5) . .
C4 C2 C1 122.7(5) . .
C19 C2 C1 121.9(5) . .
C6 C1 C23 114.2(5) . .
C6 C1 C2 124.0(5) . .
C23 C1 C2 121.7(5) . .
C18 O1 Co1 155.7(3) . 4_566
C18 O4 Co1 129.3(4) . 2_647
C22 O3 Co1 92.2(4) . .
C22 O2 Co1 86.5(4) . .
C2 C4 C9 120.6(5) . .
C31 N4 C8 128.7(5) . .
C1 C6 C7 122.4(5) . .
N1 C7 C6 123.4(5) . .
C14 C8 C37 121.3(6) . .
C14 C8 N4 118.1(5) . .
C37 C8 N4 120.7(6) . .
N2 C9 C4 124.6(5) . .
N3 C10 C31 128.8(6) . .
N3 C10 C60 137.3(6) . .
C31 C10 C60 93.9(6) . .
N3 C10 C29 175.4(5) . .
C31 C10 C29 46.6(4) . .
C60 C10 C29 47.3(4) . .
C10 N3 C25 128.1(5) . .
C14 C12 C26 119.0(5) . .
C14 C12 C18 119.7(5) . .
C26 C12 C18 121.3(5) . .
C12 C14 C8 120.3(5) . .
N2 C15 C19 125.8(6) . .
O1 C18 O4 125.1(5) . .
O1 C18 C12 117.5(5) . .
O4 C18 C12 117.5(5) . .
C2 C19 C15 118.4(6) . .
O2 C22 O3 121.6(6) . .
O2 C22 C30 123.1(7) . .
O3 C22 C30 115.3(6) . .
O2 C22 Co1 64.6(3) . .
O3 C22 Co1 57.2(3) . .
C30 C22 Co1 170.2(5) . .
C1 C23 C28 121.7(6) . .
C30 C24 C25 120.2(6) . .
C36 C25 C24 121.4(6) . .
C36 C25 N3 121.8(6) . .
C24 C25 N3 116.8(6) . .
C39 C26 C12 118.7(6) . .
N1 C28 C23 121.8(6) . .
O5 C29 C31 137.2(7) . .
O5 C29 C60 134.4(7) . .
C31 C29 C60 88.5(5) . .
O5 C29 C10 179.7(8) . .
C31 C29 C10 43.1(3) . .
C60 C29 C10 45.4(4) . .
C40 C30 C24 119.5(6) . .
C40 C30 C22 118.6(7) . .
C24 C30 C22 121.9(6) . .
N4 C31 C10 129.9(6) . .
N4 C31 C29 139.7(6) . .
C10 C31 C29 90.3(5) . .
C36 C35 C40 122.0(8) . .
C25 C36 C35 118.0(7) . .
C39 C37 C8 117.3(6) . .
C37 C39 C26 123.2(7) . .
C30 C40 C35 118.9(7) . .
O6 C60 C10 137.3(7) . .
O6 C60 C29 135.2(7) . .
C10 C60 C29 87.3(6) . .

loop_
_geom_bond_atom_site_label_1
_geom_bond_atom_site_label_2
_geom_bond_distance
_geom_bond_site_symmetry_2
Co1 O1 1.974(3) 4_565
Co1 O4 2.010(4) 2_657
Co1 O3 2.113(4) .
Co1 N2 2.144(4) .
Co1 N1 2.171(4) 1_455
Co1 O2 2.273(4) .
Co1 C22 2.512(7) .
N2 C9 1.286(6) .
N2 C15 1.295(7) .
N1 C7 1.294(6) .
N1 C28 1.308(6) .
N1 Co1 2.171(4) 1_655
C2 C4 1.340(7) .
C2 C19 1.389(8) .
C2 C1 1.467(6) .
C1 C6 1.329(7) .
C1 C23 1.348(8) .
O1 C18 1.252(6) .
O1 Co1 1.974(3) 4_566
O4 C18 1.258(6) .
O4 Co1 2.010(4) 2_647
O3 C22 1.279(7) .
O2 C22 1.218(7) .
C4 C9 1.406(7) .
N4 C31 1.327(7) .
N4 C8 1.426(7) .
C6 C7 1.362(7) .
C8 C14 1.382(7) .
C8 C37 1.388(8) .
C10 N3 1.376(7) .
C10 C31 1.389(8) .
C10 C60 1.448(9) .
C10 C29 2.032(9) .
N3 C25 1.415(7) .
C12 C14 1.378(7) .
C12 C26 1.396(7) .
C12 C18 1.494(7) .
C15 C19 1.395(8) .
O5 C29 1.199(7) .
C22 C30 1.504(8) .
C23 C28 1.386(8) .
C24 C30 1.347(8) .
C24 C25 1.396(8) .
C25 C36 1.323(8) .
C26 C39 1.385(8) .
C29 C31 1.477(8) .
C29 C60 1.496(9) .
C30 C40 1.332(8) .
C35 C36 1.336(9) .
C35 C40 1.410(9) .
C37 C39 1.353(8) .
O6 C60 1.188(8) .

loop_
_platon_squeeze_void_nr
_platon_squeeze_void_average_x
_platon_squeeze_void_average_y
_platon_squeeze_void_average_z
_platon_squeeze_void_volume
_platon_squeeze_void_count_electrons
_platon_squeeze_void_content
1 0.000 -0.001 -0.007 1718 545 ' '
